data_4308443
loop_
_publ_author_name
'Sara R. Halper'
'Seth M. Cohen'

_publ_contact_author_address
;U.C. San Diego
Department of Chemistry and Biochemistry
9500 Gilman Drive
La Jolla, CA 92093-0358
;
_publ_contact_author_email scohen@ucsd.edu
_publ_contact_author_name 'Seth M. Cohen'
_publ_contact_author_phone 858-822-5596
_publ_section_title
;
Heterometallic Metal-Organic Frameworks Based on Tris(dipyrrinato)
Coordination Complexes
;
_journal_name_full 'Inorganic Chemistry'
_journal_page_first 486
_journal_page_last 488
_journal_paper_doi 10.1021/ic048289z
_journal_volume 44
_journal_year 2005
_chemical_formula_sum 'C53 H49 Ag B F4 Fe N14'
_chemical_formula_weight 1132.59
_chemical_name_systematic
; 
 ? 
;
_space_group_IT_number 60
_symmetry_cell_setting orthorhombic
_symmetry_space_group_name_Hall '-P 2n 2ab'
_symmetry_space_group_name_H-M 'P b c n'
_atom_sites_solution_hydrogens geom
_atom_sites_solution_primary direct
_atom_sites_solution_secondary difmap
_audit_creation_method SHELXL-97
_cell_angle_alpha 90.00
_cell_angle_beta 90.00
_cell_angle_gamma 90.00
_cell_formula_units_Z 8
_cell_length_a 26.959(3)
_cell_length_b 12.3089(14)
_cell_length_c 33.493(4)
_cell_measurement_reflns_used 9087
_cell_measurement_temperature 100(2)
_cell_measurement_theta_max 22.05
_cell_measurement_theta_min 2.32
_cell_volume 11114(2)
_computing_cell_refinement 'Bruker SMART'
_computing_data_collection 'Bruker SMART'
_computing_data_reduction 'Bruker SAINT'
_computing_molecular_graphics 'Bruker SHELXTL'
_computing_publication_material 'Bruker SHELXTL'
_computing_structure_refinement 'SHELXL-97 (Sheldrick, 1997)'
_computing_structure_solution 'SHELXS-97 (Sheldrick, 1990)'
_diffrn_ambient_temperature 100(2)
_diffrn_measured_fraction_theta_full 0.978
_diffrn_measured_fraction_theta_max 0.978
_diffrn_measurement_device_type 'CCD area detector'
_diffrn_measurement_method 'phi and omega scans'
_diffrn_radiation_monochromator graphite
_diffrn_radiation_source 'fine-focus sealed tube'
_diffrn_radiation_type MoK\a
_diffrn_radiation_wavelength 0.71073
_diffrn_reflns_av_R_equivalents 0.0826
_diffrn_reflns_av_sigmaI/netI 0.0667
_diffrn_reflns_limit_h_max 34
_diffrn_reflns_limit_h_min -34
_diffrn_reflns_limit_k_max 15
_diffrn_reflns_limit_k_min -15
_diffrn_reflns_limit_l_max 42
_diffrn_reflns_limit_l_min -42
_diffrn_reflns_number 92491
_diffrn_reflns_theta_full 27.64
_diffrn_reflns_theta_max 27.64
_diffrn_reflns_theta_min 1.22
_exptl_absorpt_coefficient_mu 0.675
_exptl_absorpt_correction_T_max 1.000000
_exptl_absorpt_correction_T_min 0.825119
_exptl_absorpt_correction_type multi-scan
_exptl_absorpt_process_details SADABS
_exptl_crystal_colour red
_exptl_crystal_density_diffrn 1.354
_exptl_crystal_density_meas 0
_exptl_crystal_density_method 'not measured'
_exptl_crystal_description block
_exptl_crystal_F_000 4632
_exptl_crystal_size_max 0.32
_exptl_crystal_size_mid 0.22
_exptl_crystal_size_min 0.15
_refine_diff_density_max 1.800
_refine_diff_density_min -2.225
_refine_diff_density_rms 0.116
_refine_ls_extinction_method none
_refine_ls_goodness_of_fit_ref 1.039
_refine_ls_hydrogen_treatment mixed
_refine_ls_matrix_type full
_refine_ls_number_parameters 535
_refine_ls_number_reflns 12659
_refine_ls_number_restraints 0
_refine_ls_restrained_S_all 1.039
_refine_ls_R_factor_all 0.1461
_refine_ls_R_factor_gt 0.0984
_refine_ls_shift/su_max 0.042
_refine_ls_shift/su_mean 0.002
_refine_ls_structure_factor_coef Fsqd
_refine_ls_weighting_details 'calc w=1/[\s^2^(Fo^2^)+(0.1547P)^2^+21.2774P] where P=(Fo^2^+2Fc^2^)/3'
_refine_ls_weighting_scheme calc
_refine_ls_wR_factor_gt 0.2691
_refine_ls_wR_factor_ref 0.2910
_reflns_number_gt 7560
_reflns_number_total 12659
_reflns_threshold_expression >2sigma(I)
_cod_data_source_file ic048289zsi20041217_044149_1.cif
_cod_data_source_block MOF-Fe/Ag-1
_cod_depositor_comments
;
The following automatic conversions were performed:
'_symmetry_cell_setting' value 'Orthorhombic' changed to 'orthorhombic'
according to '/home/saulius/struct/CIF-dictionaries/cif_core.dic'
dictionary named 'cif_core.dic' version 2.4.1 from 2010-06-29.

Automatic conversion script
Id: cif_fix_enum 1527 2010-12-29 10:47:43Z saulius 
;
_cod_database_code 4308443

loop_
_symmetry_equiv_pos_as_xyz
'x, y, z'
'-x+1/2, -y+1/2, z+1/2'
'-x, y, -z+1/2'
'x+1/2, -y+1/2, -z'
'-x, -y, -z'
'x-1/2, y-1/2, -z-1/2'
'x, -y, z-1/2'
'-x-1/2, y-1/2, z'

loop_
_atom_site_label
_atom_site_type_symbol
_atom_site_fract_x
_atom_site_fract_y
_atom_site_fract_z
_atom_site_U_iso_or_equiv
_atom_site_adp_type
_atom_site_occupancy
_atom_site_symmetry_multiplicity
_atom_site_calc_flag
_atom_site_refinement_flags
_atom_site_disorder_assembly
_atom_site_disorder_group
Ag1 Ag -0.279271(19) 0.76095(5) 0.138437(16) 0.0590(2) Uani 1 1 d . . .
B1 B 0.1678(8) 0.5196(15) 0.3732(8) 0.177(11) Uani 1 1 d . . .
C1 C 0.0102(3) 1.1687(6) 0.1443(2) 0.0587(19) Uani 1 1 d . . .
H1 H 0.0387 1.2139 0.1450 0.070 Uiso 1 1 calc R . .
C2 C -0.0365(3) 1.2025(8) 0.1565(3) 0.077(2) Uani 1 1 d . . .
H2 H -0.0457 1.2726 0.1658 0.092 Uiso 1 1 calc R . .
C3 C -0.0663(3) 1.1143(7) 0.1523(2) 0.068(2) Uani 1 1 d . . .
H3 H -0.1003 1.1099 0.1595 0.082 Uiso 1 1 calc R . .
C4 C -0.0385(2) 1.0336(6) 0.13600(18) 0.0521(17) Uani 1 1 d . . .
C5 C -0.0544(2) 0.9241(6) 0.1260(2) 0.0488(15) Uani 1 1 d . . .
C6 C -0.0235(2) 0.8465(6) 0.10914(18) 0.0489(16) Uani 1 1 d . . .
C7 C -0.0385(3) 0.7392(6) 0.0981(2) 0.0544(17) Uani 1 1 d . . .
H7 H -0.0707 0.7090 0.1013 0.065 Uiso 1 1 calc R . .
C8 C 0.0020(3) 0.6879(6) 0.0821(2) 0.0593(18) Uani 1 1 d . . .
H8 H 0.0036 0.6166 0.0713 0.071 Uiso 1 1 calc R . .
C9 C 0.0403(3) 0.7632(6) 0.0851(2) 0.0556(17) Uani 1 1 d . . .
H9 H 0.0732 0.7486 0.0766 0.067 Uiso 1 1 calc R . .
C10 C -0.1066(3) 0.8998(7) 0.13341(18) 0.059(2) Uani 1 1 d . . .
C11 C -0.1442(2) 0.9483(7) 0.1115(2) 0.0581(18) Uani 1 1 d . . .
H11 H -0.1367 1.0038 0.0927 0.070 Uiso 1 1 calc R . .
C12 C -0.1923(2) 0.9155(6) 0.1172(2) 0.0600(19) Uani 1 1 d . . .
H12 H -0.2178 0.9487 0.1019 0.072 Uiso 1 1 calc R . .
C13 C -0.1703(2) 0.7957(6) 0.16545(19) 0.0492(16) Uani 1 1 d . . .
H13 H -0.1795 0.7451 0.1856 0.059 Uiso 1 1 calc R . .
C14 C -0.1191(2) 0.8200(7) 0.1611(2) 0.0577(18) Uani 1 1 d . . .
H14 H -0.0945 0.7836 0.1764 0.069 Uiso 1 1 calc R . .
C15 C 0.0510(3) 0.8416(6) 0.1844(2) 0.0624(19) Uani 1 1 d . . .
H15 H 0.0333 0.7894 0.1691 0.075 Uiso 1 1 calc R . .
C16 C 0.0584(3) 0.8364(9) 0.2268(3) 0.083(3) Uani 1 1 d . . .
H16 H 0.0465 0.7809 0.2440 0.099 Uiso 1 1 calc R . .
C17 C 0.0853(3) 0.9241(8) 0.2380(2) 0.082(3) Uani 1 1 d . . .
H17 H 0.0960 0.9413 0.2643 0.099 Uiso 1 1 calc R . .
C18 C 0.0946(3) 0.9869(7) 0.20183(19) 0.0585(18) Uani 1 1 d . . .
C19 C 0.1212(3) 1.0786(8) 0.1982(2) 0.076(2) Uani 1 1 d . . .
C20 C 0.1310(3) 1.1364(8) 0.1617(2) 0.071(2) Uani 1 1 d . . .
C21 C 0.1636(3) 1.2213(7) 0.1574(3) 0.072(2) Uani 1 1 d . . .
H21 H 0.1835 1.2534 0.1776 0.086 Uiso 1 1 calc R . .
C22 C 0.1615(3) 1.2507(7) 0.1169(3) 0.073(2) Uani 1 1 d . . .
H22 H 0.1779 1.3099 0.1043 0.088 Uiso 1 1 calc R . .
C23 C 0.1309(3) 1.1759(7) 0.0996(2) 0.069(2) Uani 1 1 d . . .
H23 H 0.1237 1.1751 0.0718 0.083 Uiso 1 1 calc R . .
C24 C 0.1437(3) 1.1239(7) 0.2358(2) 0.071(2) Uani 1 1 d . . .
C25 C 0.1316(4) 1.2209(7) 0.2502(3) 0.092(3) Uani 1 1 d . . .
H25 H 0.1079 1.2649 0.2368 0.110 Uiso 1 1 calc R . .
C26 C 0.1540(5) 1.2571(7) 0.2848(3) 0.090(3) Uani 1 1 d . . .
H26 H 0.1445 1.3261 0.2950 0.108 Uiso 1 1 calc R . .
C27 C 0.2001(4) 1.1043(9) 0.2895(2) 0.081(3) Uani 1 1 d . . .
H27 H 0.2242 1.0616 0.3031 0.097 Uiso 1 1 calc R . .
C28 C 0.1794(4) 1.0650(9) 0.2556(2) 0.083(3) Uani 1 1 d . . .
H28 H 0.1896 0.9965 0.2455 0.099 Uiso 1 1 calc R . .
C29 C 0.1580(3) 0.8462(8) 0.1264(2) 0.070(2) Uani 1 1 d . . .
H29 H 0.1543 0.8460 0.1546 0.084 Uiso 1 1 calc R . .
C30 C 0.1933(3) 0.7936(9) 0.1067(3) 0.088(3) Uani 1 1 d . . .
H30 H 0.2194 0.7546 0.1192 0.106 Uiso 1 1 calc R . .
C31 C 0.1877(3) 0.8022(8) 0.0669(3) 0.079(2) Uani 1 1 d . . .
H31 H 0.2066 0.7687 0.0464 0.094 Uiso 1 1 calc R . .
C32 C 0.1460(2) 0.8749(7) 0.0631(2) 0.0612(19) Uani 1 1 d . . .
C33 C 0.1251(2) 0.9171(6) 0.0274(2) 0.0531(17) Uani 1 1 d . . .
C34 C 0.0857(2) 0.9923(6) 0.02504(19) 0.0499(16) Uani 1 1 d . . .
C35 C 0.0684(2) 1.0493(6) -0.00878(19) 0.0564(18) Uani 1 1 d . . .
H35 H 0.0796 1.0402 -0.0355 0.068 Uiso 1 1 calc R . .
C36 C 0.0330(2) 1.1193(6) 0.00370(18) 0.0491(16) Uani 1 1 d . . .
H36 H 0.0145 1.1684 -0.0124 0.059 Uiso 1 1 calc R . .
C37 C 0.0290(2) 1.1048(5) 0.04517(18) 0.0438(14) Uani 1 1 d . . .
H37 H 0.0067 1.1443 0.0617 0.053 Uiso 1 1 calc R . .
C38 C 0.1469(2) 0.8780(7) -0.0102(2) 0.0602(19) Uani 1 1 d . . .
C39 C 0.1958(2) 0.9070(7) -0.0223(2) 0.0587(19) Uani 1 1 d . . .
H39 H 0.2149 0.9574 -0.0072 0.070 Uiso 1 1 calc R . .
C40 C 0.2143(2) 0.8613(7) -0.0556(2) 0.060(2) Uani 1 1 d . . .
H40 H 0.2481 0.8748 -0.0619 0.072 Uiso 1 1 calc R . .
C41 C 0.1411(3) 0.7734(7) -0.0708(2) 0.063(2) Uani 1 1 d . . .
H41 H 0.1221 0.7269 -0.0875 0.076 Uiso 1 1 calc R . .
C42 C 0.1195(2) 0.8146(6) -0.0368(2) 0.0557(17) Uani 1 1 d . . .
H42 H 0.0856 0.7997 -0.0313 0.067 Uiso 1 1 calc R . .
C43 C 0.8570(7) 0.6952(15) 0.0271(5) 0.163(6) Uiso 1 1 d . . .
C44 C 0.8178(8) 0.7713(16) 0.0070(6) 0.178(7) Uiso 1 1 d . . .
F1 F 0.2098(3) 0.5511(7) 0.3551(3) 0.164(4) Uani 1 1 d . . .
F2 F 0.1493(3) 0.4134(6) 0.3644(3) 0.151(3) Uani 1 1 d . . .
F3 F 0.1458(5) 0.5990(8) 0.3869(4) 0.262(8) Uani 1 1 d . . .
F4 F 0.1392(9) 0.5532(15) 0.3363(7) 0.393(15) Uani 1 1 d . . .
Fe1 Fe 0.06826(3) 0.98198(9) 0.11439(3) 0.0496(3) Uani 1 1 d . . .
N1 N 0.01087(19) 1.0684(5) 0.13181(16) 0.0530(14) Uani 1 1 d . . .
N2 N 0.02602(18) 0.8606(5) 0.10143(15) 0.0515(14) Uani 1 1 d . . .
N3 N -0.20495(18) 0.8371(4) 0.14416(15) 0.0440(12) Uani 1 1 d . . .
N4 N 0.0723(2) 0.9293(5) 0.16994(16) 0.0568(15) Uani 1 1 d . . .
N5 N 0.11195(18) 1.1035(5) 0.12539(15) 0.0515(14) Uani 1 1 d . . .
N6 N -0.3122(3) 0.7013(7) 0.19547(19) 0.081(2) Uani 1 1 d . . .
N7 N 0.12822(19) 0.8999(6) 0.10077(17) 0.0671(18) Uani 1 1 d . . .
N8 N 0.06119(17) 1.0268(5) 0.05913(14) 0.0456(13) Uani 1 1 d . . .
N9 N -0.3124(2) 0.7037(5) 0.08125(18) 0.0628(16) Uani 1 1 d . . .
N10 N 0.7842(5) 0.8368(11) -0.0123(4) 0.152(4) Uiso 1 1 d . . .

loop_
_atom_site_aniso_label
_atom_site_aniso_U_11
_atom_site_aniso_U_22
_atom_site_aniso_U_33
_atom_site_aniso_U_23
_atom_site_aniso_U_13
_atom_site_aniso_U_12
Ag1 0.0450(3) 0.0850(4) 0.0469(3) 0.0077(3) -0.0024(2) -0.0306(3)
B1 0.145(15) 0.108(12) 0.28(3) 0.018(14) 0.158(18) 0.048(11)
C1 0.049(4) 0.069(5) 0.058(4) -0.033(4) -0.001(3) -0.020(3)
C2 0.063(5) 0.085(6) 0.081(5) -0.033(5) 0.023(4) -0.024(4)
C3 0.048(4) 0.074(5) 0.084(5) -0.034(4) 0.022(4) -0.010(4)
C4 0.031(3) 0.079(5) 0.047(3) -0.019(3) 0.007(3) -0.016(3)
C5 0.037(3) 0.057(4) 0.052(3) -0.001(3) 0.002(3) -0.017(3)
C6 0.039(3) 0.061(4) 0.046(3) -0.021(3) 0.007(3) -0.012(3)
C7 0.046(4) 0.063(4) 0.054(4) -0.008(3) 0.011(3) -0.024(3)
C8 0.056(4) 0.053(4) 0.069(5) -0.013(4) 0.007(4) -0.005(3)
C9 0.051(4) 0.054(4) 0.062(4) -0.012(3) 0.013(3) -0.004(3)
C10 0.049(4) 0.089(5) 0.040(3) -0.017(3) 0.014(3) -0.027(4)
C11 0.030(3) 0.089(5) 0.055(4) 0.006(4) 0.010(3) -0.012(3)
C12 0.038(3) 0.073(5) 0.069(4) 0.030(4) -0.002(3) -0.022(3)
C13 0.039(3) 0.061(4) 0.047(3) -0.003(3) 0.006(3) -0.019(3)
C14 0.036(3) 0.087(5) 0.050(4) -0.004(4) 0.002(3) -0.016(3)
C15 0.045(4) 0.073(5) 0.070(5) 0.011(4) 0.002(3) -0.011(4)
C16 0.063(5) 0.118(8) 0.068(5) 0.030(5) 0.012(4) -0.022(5)
C17 0.092(6) 0.103(7) 0.051(4) -0.019(5) 0.002(4) -0.003(6)
C18 0.057(4) 0.083(5) 0.036(3) -0.005(3) 0.004(3) -0.001(4)
C19 0.070(5) 0.112(7) 0.046(4) -0.002(4) -0.017(4) -0.007(5)
C20 0.048(4) 0.112(7) 0.052(4) -0.012(4) -0.006(3) -0.035(4)
C21 0.058(5) 0.082(5) 0.075(5) 0.004(4) -0.023(4) -0.032(4)
C22 0.063(5) 0.084(6) 0.072(5) 0.014(4) -0.033(4) -0.027(4)
C23 0.047(4) 0.110(7) 0.051(4) 0.003(4) -0.005(3) -0.038(4)
C24 0.097(6) 0.072(5) 0.045(4) -0.008(4) -0.007(4) -0.021(5)
C25 0.142(9) 0.064(5) 0.069(5) 0.002(5) -0.039(6) -0.019(6)
C26 0.145(10) 0.065(6) 0.059(5) -0.003(4) -0.010(6) -0.024(6)
C27 0.089(6) 0.104(7) 0.050(4) 0.003(5) -0.004(4) -0.037(6)
C28 0.094(6) 0.106(7) 0.049(4) 0.001(4) -0.006(4) -0.031(6)
C29 0.038(4) 0.115(7) 0.057(4) 0.014(4) 0.008(3) -0.008(4)
C30 0.064(5) 0.116(8) 0.085(6) 0.023(6) 0.020(5) 0.014(5)
C31 0.053(5) 0.112(7) 0.070(5) -0.003(5) 0.013(4) -0.001(5)
C32 0.031(3) 0.095(6) 0.057(4) -0.017(4) 0.010(3) -0.009(3)
C33 0.034(3) 0.072(5) 0.053(4) -0.021(3) 0.011(3) -0.010(3)
C34 0.032(3) 0.064(4) 0.054(4) -0.019(3) 0.016(3) -0.015(3)
C35 0.041(3) 0.088(5) 0.040(3) -0.008(3) 0.007(3) -0.019(4)
C36 0.043(3) 0.062(4) 0.042(3) -0.004(3) 0.000(3) -0.017(3)
C37 0.035(3) 0.050(4) 0.047(3) -0.015(3) -0.002(3) -0.018(3)
C38 0.044(4) 0.082(5) 0.054(4) -0.008(4) 0.018(3) -0.011(4)
C39 0.024(3) 0.097(6) 0.056(4) -0.002(4) -0.004(3) -0.014(3)
C40 0.025(3) 0.107(6) 0.050(4) 0.010(4) 0.000(3) 0.009(3)
C41 0.039(4) 0.092(6) 0.059(4) -0.023(4) 0.005(3) -0.006(4)
C42 0.040(3) 0.073(5) 0.054(4) -0.014(3) 0.008(3) -0.016(3)
F1 0.104(5) 0.132(6) 0.256(11) -0.024(6) 0.006(6) 0.043(5)
F2 0.155(7) 0.084(4) 0.214(9) 0.032(5) 0.072(6) 0.014(4)
F3 0.332(15) 0.137(7) 0.316(15) 0.082(9) 0.226(13) 0.130(9)
F4 0.51(3) 0.282(18) 0.39(3) 0.093(18) -0.23(2) -0.24(2)
Fe1 0.0306(4) 0.0777(7) 0.0406(5) -0.0083(5) 0.0015(4) -0.0191(4)
N1 0.039(3) 0.069(4) 0.051(3) -0.009(3) 0.011(2) -0.018(3)
N2 0.029(2) 0.079(4) 0.046(3) -0.006(3) 0.011(2) -0.015(3)
N3 0.029(2) 0.054(3) 0.049(3) -0.002(2) 0.008(2) -0.012(2)
N4 0.063(4) 0.064(4) 0.043(3) 0.018(3) 0.009(3) -0.023(3)
N5 0.032(3) 0.082(4) 0.040(3) -0.008(3) 0.002(2) -0.020(3)
N6 0.111(6) 0.088(5) 0.045(3) -0.019(4) 0.025(4) -0.043(5)
N7 0.028(3) 0.125(6) 0.048(3) -0.004(3) 0.004(2) -0.010(3)
N8 0.033(3) 0.070(4) 0.033(2) -0.008(2) 0.005(2) -0.021(3)
N9 0.043(3) 0.081(4) 0.065(4) -0.027(3) -0.009(3) 0.000(3)

loop_
_atom_type_symbol
_atom_type_description
_atom_type_scat_dispersion_real
_atom_type_scat_dispersion_imag
_atom_type_scat_source
C C 0.0033 0.0016 'International Tables Vol C Tables 4.2.6.8 and 6.1.1.4'
H H 0.0000 0.0000 'International Tables Vol C Tables 4.2.6.8 and 6.1.1.4'
B B 0.0013 0.0007 'International Tables Vol C Tables 4.2.6.8 and 6.1.1.4'
N N 0.0061 0.0033 'International Tables Vol C Tables 4.2.6.8 and 6.1.1.4'
F F 0.0171 0.0103 'International Tables Vol C Tables 4.2.6.8 and 6.1.1.4'
Fe Fe 0.3463 0.8444 'International Tables Vol C Tables 4.2.6.8 and 6.1.1.4'
Ag Ag -0.8971 1.1015 'International Tables Vol C Tables 4.2.6.8 and 6.1.1.4'

loop_
_geom_angle_atom_site_label_1
_geom_angle_atom_site_label_2
_geom_angle_atom_site_label_3
_geom_angle
_geom_angle_site_symmetry_1
_geom_angle_site_symmetry_3
_geom_angle_publ_flag
N3 Ag1 N9 124.7(2) . . ?
N3 Ag1 N6 115.1(2) . . ?
N9 Ag1 N6 118.3(2) . . ?
F3 B1 F1 110.2(16) . . ?
F3 B1 F2 129.3(17) . . ?
F1 B1 F2 117.8(12) . . ?
F3 B1 F4 80.9(16) . . ?
F1 B1 F4 88.9(17) . . ?
F2 B1 F4 84.5(19) . . ?
N1 C1 C2 113.1(6) . . ?
C3 C2 C1 105.4(7) . . ?
C2 C3 C4 107.5(7) . . ?
C3 C4 N1 109.8(6) . . ?
C3 C4 C5 127.6(6) . . ?
N1 C4 C5 122.5(6) . . ?
C6 C5 C4 123.8(5) . . ?
C6 C5 C10 120.4(6) . . ?
C4 C5 C10 115.7(6) . . ?
N2 C6 C5 125.0(6) . . ?
N2 C6 C7 110.1(6) . . ?
C5 C6 C7 124.9(6) . . ?
C8 C7 C6 107.5(6) . . ?
C7 C8 C9 104.8(6) . . ?
N2 C9 C8 113.8(6) . . ?
C11 C10 C14 118.6(6) . . ?
C11 C10 C5 121.7(6) . . ?
C14 C10 C5 119.5(7) . . ?
C12 C11 C10 119.4(7) . . ?
N3 C12 C11 122.5(6) . . ?
N3 C13 C14 124.6(6) . . ?
C10 C14 C13 117.0(7) . . ?
N4 C15 C16 109.9(7) . . ?
C17 C16 C15 108.4(7) . . ?
C16 C17 C18 106.4(7) . . ?
C19 C18 N4 125.4(6) . . ?
C19 C18 C17 127.8(7) . . ?
N4 C18 C17 106.8(7) . . ?
C18 C19 C20 126.2(7) . . ?
C18 C19 C24 116.7(7) . . ?
C20 C19 C24 117.1(8) . . ?
C21 C20 N5 111.7(7) . . ?
C21 C20 C19 125.6(7) . . ?
N5 C20 C19 122.3(7) . . ?
C20 C21 C22 105.8(7) . . ?
C23 C22 C21 105.0(7) . . ?
N5 C23 C22 113.9(7) . . ?
C25 C24 C28 118.1(8) . . ?
C25 C24 C19 122.5(9) . . ?
C28 C24 C19 119.4(8) . . ?
C24 C25 C26 119.1(10) . . ?
N6 C26 C25 123.7(9) 6_666 . ?
N6 C27 C28 122.1(10) 6_666 . ?
C27 C28 C24 120.3(10) . . ?
C30 C29 N7 110.5(8) . . ?
C29 C30 C31 112.0(9) . . ?
C30 C31 C32 102.9(8) . . ?
N7 C32 C33 123.3(7) . . ?
N7 C32 C31 109.2(7) . . ?
C33 C32 C31 127.6(6) . . ?
C34 C33 C32 125.9(6) . . ?
C34 C33 C38 117.8(6) . . ?
C32 C33 C38 116.3(6) . . ?
N8 C34 C35 110.6(6) . . ?
N8 C34 C33 120.8(6) . . ?
C35 C34 C33 128.3(6) . . ?
C36 C35 C34 107.6(6) . . ?
C35 C36 C37 106.2(6) . . ?
N8 C37 C36 112.1(6) . . ?
C42 C38 C39 116.7(6) . . ?
C42 C38 C33 121.2(6) . . ?
C39 C38 C33 122.0(6) . . ?
C40 C39 C38 118.3(7) . . ?
C39 C40 N9 124.6(6) . 4_565 ?
N9 C41 C42 122.6(7) 4_565 . ?
C41 C42 C38 120.6(6) . . ?
N10 C44 C43 177.5(19) . . ?
N2 Fe1 N5 177.8(2) . . ?
N2 Fe1 N8 87.0(2) . . ?
N5 Fe1 N8 91.2(2) . . ?
N2 Fe1 N7 92.0(3) . . ?
N5 Fe1 N7 86.6(3) . . ?
N8 Fe1 N7 90.3(2) . . ?
N2 Fe1 N1 91.2(2) . . ?
N5 Fe1 N1 90.3(2) . . ?
N8 Fe1 N1 93.0(2) . . ?
N7 Fe1 N1 175.5(2) . . ?
N2 Fe1 N4 89.5(2) . . ?
N5 Fe1 N4 92.3(2) . . ?
N8 Fe1 N4 176.4(2) . . ?
N7 Fe1 N4 90.2(3) . . ?
N1 Fe1 N4 86.7(2) . . ?
C1 N1 C4 104.0(6) . . ?
C1 N1 Fe1 128.3(5) . . ?
C4 N1 Fe1 127.6(5) . . ?
C6 N2 C9 103.7(5) . . ?
C6 N2 Fe1 129.1(5) . . ?
C9 N2 Fe1 127.0(4) . . ?
C13 N3 C12 117.9(5) . . ?
C13 N3 Ag1 122.5(4) . . ?
C12 N3 Ag1 117.9(4) . . ?
C15 N4 C18 108.5(6) . . ?
C15 N4 Fe1 126.3(5) . . ?
C18 N4 Fe1 124.8(5) . . ?
C23 N5 C20 103.3(6) . . ?
C23 N5 Fe1 128.4(4) . . ?
C20 N5 Fe1 128.3(5) . . ?
C26 N6 C27 116.6(7) 6_556 6_556 ?
C26 N6 Ag1 122.2(7) 6_556 . ?
C27 N6 Ag1 121.1(6) 6_556 . ?
C29 N7 C32 105.3(6) . . ?
C29 N7 Fe1 126.6(5) . . ?
C32 N7 Fe1 127.8(5) . . ?
C37 N8 C34 103.5(5) . . ?
C37 N8 Fe1 125.8(4) . . ?
C34 N8 Fe1 130.7(5) . . ?
C41 N9 C40 116.7(6) 4_465 4_465 ?
C41 N9 Ag1 122.4(5) 4_465 . ?
C40 N9 Ag1 120.8(4) 4_465 . ?

loop_
_geom_bond_atom_site_label_1
_geom_bond_atom_site_label_2
_geom_bond_distance
_geom_bond_site_symmetry_2
_geom_bond_publ_flag
Ag1 N3 2.220(5) . ?
Ag1 N9 2.227(6) . ?
Ag1 N6 2.230(6) . ?
B1 F3 1.232(16) . ?
B1 F1 1.340(16) . ?
B1 F2 1.43(2) . ?
B1 F4 1.52(3) . ?
C1 N1 1.304(9) . ?
C1 C2 1.386(11) . ?
C2 C3 1.357(10) . ?
C3 C4 1.358(10) . ?
C4 N1 1.406(7) . ?
C4 C5 1.453(10) . ?
C5 C6 1.386(9) . ?
C5 C10 1.460(9) . ?
C6 N2 1.372(7) . ?
C6 C7 1.430(9) . ?
C7 C8 1.372(10) . ?
C8 C9 1.391(10) . ?
C9 N2 1.373(9) . ?
C10 C11 1.387(10) . ?
C10 C14 1.392(10) . ?
C11 C12 1.373(8) . ?
C12 N3 1.364(8) . ?
C13 N3 1.281(8) . ?
C13 C14 1.420(8) . ?
C15 N4 1.316(9) . ?
C15 C16 1.433(11) . ?
C16 C17 1.353(13) . ?
C17 C18 1.460(11) . ?
C18 C19 1.343(12) . ?
C18 N4 1.415(9) . ?
C19 C20 1.439(11) . ?
C19 C24 1.506(10) . ?
C20 C21 1.373(10) . ?
C20 N5 1.379(8) . ?
C21 C22 1.405(12) . ?
C22 C23 1.366(10) . ?
C23 N5 1.342(9) . ?
C24 C25 1.328(12) . ?
C24 C28 1.376(13) . ?
C25 C26 1.381(12) . ?
C26 N6 1.319(13) 6_666 ?
C27 N6 1.337(12) 6_666 ?
C27 C28 1.354(11) . ?
C29 C30 1.325(12) . ?
C29 N7 1.349(10) . ?
C30 C31 1.346(12) . ?
C31 C32 1.443(12) . ?
C32 N7 1.384(8) . ?
C32 C33 1.419(10) . ?
C33 C34 1.413(10) . ?
C33 C38 1.471(9) . ?
C34 N8 1.385(7) . ?
C34 C35 1.412(10) . ?
C35 C36 1.352(10) . ?
C36 C37 1.404(8) . ?
C37 N8 1.377(8) . ?
C38 C42 1.396(9) . ?
C38 C39 1.424(8) . ?
C39 C40 1.346(10) . ?
C40 N9 1.377(9) 4_565 ?
C41 N9 1.332(9) 4_565 ?
C41 C42 1.377(9) . ?
C43 C44 1.56(2) . ?
C44 N10 1.37(2) . ?
Fe1 N2 1.928(5) . ?
Fe1 N5 1.939(5) . ?
Fe1 N8 1.941(5) . ?
Fe1 N7 1.960(6) . ?
Fe1 N1 1.966(6) . ?
Fe1 N4 1.973(5) . ?
N6 C26 1.319(13) 6_556 ?
N6 C27 1.337(12) 6_556 ?
N9 C41 1.332(9) 4_465 ?
N9 C40 1.377(9) 4_465 ?
